data_7040258
loop_
_publ_author_name
'Naeem, Rabia'
'Ali Ehsan, Muhammad'
'Yahya, Rosiyah'
'Sohail, Manzar'
'Khaledi, Hamid'
'Mazhar, Muhammad'

_publ_section_title
;
 Fabrication of pristine Mn2O3 and Ag-Mn2O3 composite thin films by AACVD
 for photoelectrochemical water splitting.
;
_journal_issue 38
_journal_name_full 'Dalton transactions (Cambridge, England : 2003)'
_journal_page_first 14928
_journal_page_last 14939
_journal_paper_doi 10.1039/c6dt02656g
_journal_volume 45
_journal_year 2016
_chemical_formula_moiety 'C16 H24 F12 Mn N2 O10'
_chemical_formula_sum 'C16 H24 F12 Mn N2 O10'
_chemical_formula_weight 687.31
_space_group_crystal_system orthorhombic
_space_group_IT_number 61
_space_group_name_Hall '-P 2ac 2ab'
_space_group_name_H-M_alt 'P b c a'
_symmetry_space_group_name_Hall '-P 2ac 2ab'
_symmetry_space_group_name_H-M 'P b c a'
_atom_sites_solution_hydrogens mixed
_audit_creation_method SHELXL-2014/7
_audit_update_record
;
2016-06-20 deposited with the CCDC.
2016-08-08 downloaded from the CCDC.
;
_cell_angle_alpha 90
_cell_angle_beta 90
_cell_angle_gamma 90
_cell_formula_units_Z 4
_cell_length_a 9.0076(6)
_cell_length_b 16.6072(12)
_cell_length_c 18.0267(11)
_cell_measurement_reflns_used 5506
_cell_measurement_temperature 114(2)
_cell_measurement_theta_max 30.3830
_cell_measurement_theta_min 3.4920
_cell_volume 2696.6(3)
_computing_cell_refinement
;
CrysAlisPro, Agilent Technologies,
Version 1.171.37.34 (release 22-05-2014 CrysAlis171 .NET)
(compiled May 22 2014,16:03:01)
;
_computing_data_reduction
;
CrysAlisPro, Agilent Technologies,
Version 1.171.37.34 (release 22-05-2014 CrysAlis171 .NET)
(compiled May 22 2014,16:03:01)
;
_computing_structure_refinement 'SHELXL-2014/7 (Sheldrick, 2014)'
_computing_structure_solution 'SHELXS-97 (Sheldrick, 2008)'
_diffrn_ambient_temperature 114(2)
_diffrn_detector_area_resol_mean 5.2020
_diffrn_measured_fraction_theta_full 0.998
_diffrn_measured_fraction_theta_max 0.984
_diffrn_measurement_device_type 'SuperNova, Dual, Cu at zero, Atlas'
_diffrn_measurement_method '\f and \w scans'
_diffrn_radiation_type MoK\a
_diffrn_radiation_wavelength 0.71073
_diffrn_reflns_av_R_equivalents 0.0350
_diffrn_reflns_av_unetI/netI 0.0329
_diffrn_reflns_Laue_measured_fraction_full 0.998
_diffrn_reflns_Laue_measured_fraction_max 0.984
_diffrn_reflns_limit_h_max 11
_diffrn_reflns_limit_h_min -8
_diffrn_reflns_limit_k_max 21
_diffrn_reflns_limit_k_min -22
_diffrn_reflns_limit_l_max 24
_diffrn_reflns_limit_l_min -20
_diffrn_reflns_number 13593
_diffrn_reflns_point_group_measured_fraction_full 0.998
_diffrn_reflns_point_group_measured_fraction_max 0.984
_diffrn_reflns_theta_full 25.242
_diffrn_reflns_theta_max 28.694
_diffrn_reflns_theta_min 3.197
_exptl_absorpt_coefficient_mu 0.623
_exptl_absorpt_correction_T_max 0.4329
_exptl_absorpt_correction_T_min 0.3934
_exptl_absorpt_correction_type multi-scan
_exptl_absorpt_process_details SADABS
_exptl_crystal_colour colourless
_exptl_crystal_density_diffrn 1.693
_exptl_crystal_description block
_exptl_crystal_F_000 1388
_exptl_crystal_size_max 0.500
_exptl_crystal_size_mid 0.300
_exptl_crystal_size_min 0.300
_refine_diff_density_max 0.805
_refine_diff_density_min -0.549
_refine_diff_density_rms 0.075
_refine_ls_extinction_method none
_refine_ls_goodness_of_fit_ref 1.108
_refine_ls_hydrogen_treatment mixed
_refine_ls_matrix_type full
_refine_ls_number_parameters 207
_refine_ls_number_reflns 3427
_refine_ls_number_restraints 51
_refine_ls_restrained_S_all 1.174
_refine_ls_R_factor_all 0.0538
_refine_ls_R_factor_gt 0.0458
_refine_ls_shift/su_max 0.000
_refine_ls_shift/su_mean 0.000
_refine_ls_structure_factor_coef Fsqd
_refine_ls_weighting_details 'w=1/[\s^2^(Fo^2^)+(0.0567P)^2^+1.8958P] where P=(Fo^2^+2Fc^2^)/3'
_refine_ls_weighting_scheme calc
_refine_ls_wR_factor_gt 0.1153
_refine_ls_wR_factor_ref 0.1211
_reflns_Friedel_coverage 0.000
_reflns_number_gt 2954
_reflns_number_total 3427
_reflns_threshold_expression 'I > 2\s(I)'
_cod_data_source_file c6dt02656g2.cif
_cod_data_source_block sad
_cod_depositor_comments
;
The following automatic conversions were performed:

'_geom_bond_publ_flag' value 'Y' changed to 'y' according to
/usr/data/users/saulius/crontab/automatic-downloads/rss-feeds/RSC/lib/dictionaries/cif_core.dic
dictionary named 'cif_core.dic' version 2.4.2 from 2011-04-26 (3
times).

'_geom_angle_publ_flag' value 'Y' changed to 'y' according to
/usr/data/users/saulius/crontab/automatic-downloads/rss-feeds/RSC/lib/dictionaries/cif_core.dic
dictionary named 'cif_core.dic' version 2.4.2 from 2011-04-26 (15
times).

Automatic conversion script
Id: cif_fix_values 4268 2015-11-12 08:31:59Z antanas 

 Adding full bibliography for 7040258.cif.
;
_cod_database_code 7040258
_shelx_shelxl_version_number 2014/7
_shelx_space_group_comment
; 
The symmetry employed for this shelxl refinement is uniquely defined 
by the following loop, which should always be used as a source of 
symmetry information in preference to the above space-group names. 
They are only intended as comments. 
;
_shelx_estimated_absorpt_t_min 0.746
_shelx_estimated_absorpt_t_max 0.835

loop_
_space_group_symop_operation_xyz
'x, y, z'
'-x+1/2, -y, z+1/2'
'-x, y+1/2, -z+1/2'
'x+1/2, -y+1/2, -z'
'-x, -y, -z'
'x-1/2, y, -z-1/2'
'x, -y-1/2, z-1/2'
'-x-1/2, y-1/2, z'

loop_
_atom_site_label
_atom_site_type_symbol
_atom_site_fract_x
_atom_site_fract_y
_atom_site_fract_z
_atom_site_U_iso_or_equiv
_atom_site_adp_type
_atom_site_occupancy
_atom_site_site_symmetry_order
_atom_site_calc_flag
_atom_site_refinement_flags_posn
_atom_site_refinement_flags_adp
_atom_site_refinement_flags_occupancy
_atom_site_disorder_assembly
_atom_site_disorder_group
Mn1 Mn 0.5000 0.5000 0.5000 0.01687(13) Uani 1 2 d S . P . .
F1 F 0.97451(15) 0.61858(8) 0.39865(8) 0.0318(3) Uani 1 1 d . . . . .
F2 F 0.84871(17) 0.55782(10) 0.31508(7) 0.0432(4) Uani 1 1 d . . . . .
F3 F 1.03999(18) 0.50062(8) 0.36325(10) 0.0412(4) Uani 1 1 d . . . . .
F4 F 0.3516(7) 0.3925(2) 0.27195(18) 0.0486(10) Uani 0.743(11) 1 d D . P A 1
F5 F 0.5654(3) 0.3348(4) 0.27532(18) 0.0516(10) Uani 0.743(11) 1 d D U P A 1
F6 F 0.3641(6) 0.2684(3) 0.2974(3) 0.0411(10) Uani 0.743(11) 1 d D . P A 1
F4' F 0.4114(15) 0.3938(6) 0.2646(6) 0.0486(10) Uani 0.257(11) 1 d D . P A 2
F5' F 0.5654(10) 0.2998(8) 0.2872(5) 0.0516(10) Uani 0.257(11) 1 d D . P A 2
F6' F 0.3390(18) 0.2776(9) 0.2993(10) 0.0411(10) Uani 0.257(11) 1 d D . P A 2
O1 O 0.70582(15) 0.55044(8) 0.45106(8) 0.0221(3) Uani 1 1 d . . . . .
O2 O 0.86069(16) 0.44544(9) 0.46583(9) 0.0270(3) Uani 1 1 d . . . . .
O3 O 0.47895(17) 0.43307(9) 0.40130(8) 0.0261(3) Uani 1 1 d . . . . .
O4 O 0.43986(17) 0.30431(9) 0.43610(8) 0.0239(3) Uani 1 1 d . . . . .
O5 O 0.63974(16) 0.40534(8) 0.54919(8) 0.0209(3) Uani 1 1 d . . . . .
H5 H 0.733(4) 0.4178(18) 0.5282(18) 0.049(8) Uiso 1 1 d . . . . .
N1 N 0.46652(18) 0.27593(10) 0.58626(9) 0.0182(3) Uani 1 1 d . . . . .
H1 H 0.468(3) 0.2996(14) 0.5434(14) 0.018(6) Uiso 1 1 d . . . . .
C1 C 0.8199(2) 0.50968(11) 0.43832(11) 0.0201(4) Uani 1 1 d . . . . .
C2 C 0.9224(2) 0.54606(13) 0.37834(11) 0.0248(4) Uani 1 1 d . . . . .
C3 C 0.4515(2) 0.35993(12) 0.39157(10) 0.0191(4) Uani 1 1 d D . . . .
C4 C 0.4350(2) 0.33768(13) 0.30904(11) 0.0246(4) Uani 1 1 d D . . . .
C5 C 0.6530(2) 0.37867(13) 0.62410(11) 0.0239(4) Uani 1 1 d . . . . .
H5A H 0.6698 0.4251 0.6575 0.029 Uiso 1 1 calc R U . . .
H5B H 0.7378 0.3411 0.6291 0.029 Uiso 1 1 calc R U . . .
C6 C 0.5091(2) 0.33650(13) 0.64399(11) 0.0216(4) Uani 1 1 d . . . . .
H6A H 0.5206 0.3091 0.6924 0.026 Uiso 1 1 calc R U . . .
H6B H 0.4290 0.3769 0.6489 0.026 Uiso 1 1 calc R U . . .
C7 C 0.3133(2) 0.24498(13) 0.59957(12) 0.0242(4) Uani 1 1 d . . . . .
H7A H 0.2870 0.2064 0.5606 0.036 Uiso 1 1 calc R U . . .
H7B H 0.2429 0.2900 0.5989 0.036 Uiso 1 1 calc R U . . .
H7C H 0.3093 0.2182 0.6480 0.036 Uiso 1 1 calc R U . . .
C8 C 0.5735(2) 0.20778(12) 0.58032(12) 0.0248(4) Uani 1 1 d . . . . .
H8A H 0.5782 0.1792 0.6278 0.037 Uiso 1 1 calc R U . . .
H8B H 0.6721 0.2287 0.5678 0.037 Uiso 1 1 calc R U . . .
H8C H 0.5405 0.1706 0.5414 0.037 Uiso 1 1 calc R U . . .

loop_
_atom_site_aniso_label
_atom_site_aniso_U_11
_atom_site_aniso_U_22
_atom_site_aniso_U_33
_atom_site_aniso_U_23
_atom_site_aniso_U_13
_atom_site_aniso_U_12
Mn1 0.0161(2) 0.0167(2) 0.0178(2) 0.00181(14) 0.00068(14) -0.00088(14)
F1 0.0261(7) 0.0254(7) 0.0440(8) 0.0050(6) 0.0077(6) -0.0063(5)
F2 0.0390(8) 0.0679(11) 0.0228(7) 0.0057(6) 0.0028(6) -0.0050(7)
F3 0.0323(8) 0.0367(8) 0.0547(10) 0.0035(6) 0.0226(7) 0.0079(6)
F4 0.065(3) 0.0454(10) 0.0348(11) 0.0015(8) -0.0280(16) 0.0084(17)
F5 0.0311(9) 0.097(3) 0.0262(11) -0.0149(15) 0.0131(8) -0.0133(15)
F6 0.058(2) 0.0414(14) 0.0239(7) -0.0095(9) 0.0029(13) -0.0194(15)
F4' 0.065(3) 0.0454(10) 0.0348(11) 0.0015(8) -0.0280(16) 0.0084(17)
F5' 0.0311(9) 0.097(3) 0.0262(11) -0.0149(15) 0.0131(8) -0.0133(15)
F6' 0.058(2) 0.0414(14) 0.0239(7) -0.0095(9) 0.0029(13) -0.0194(15)
O1 0.0174(7) 0.0198(7) 0.0290(7) 0.0027(5) 0.0044(5) 0.0008(5)
O2 0.0225(8) 0.0241(7) 0.0345(8) 0.0052(6) 0.0063(6) 0.0035(6)
O3 0.0341(9) 0.0230(8) 0.0213(7) 0.0000(6) 0.0007(6) -0.0031(6)
O4 0.0266(8) 0.0255(8) 0.0195(6) 0.0021(5) -0.0014(5) -0.0028(6)
O5 0.0184(7) 0.0222(7) 0.0221(7) 0.0054(5) -0.0008(5) -0.0028(5)
N1 0.0165(8) 0.0199(8) 0.0182(7) 0.0036(6) -0.0004(6) -0.0024(6)
C1 0.0185(10) 0.0204(9) 0.0216(9) -0.0016(7) 0.0019(7) -0.0027(7)
C2 0.0218(10) 0.0258(10) 0.0267(10) 0.0013(8) 0.0050(8) 0.0009(8)
C3 0.0131(9) 0.0260(10) 0.0182(8) -0.0013(7) 0.0004(6) 0.0012(7)
C4 0.0243(10) 0.0300(11) 0.0193(9) 0.0005(8) 0.0010(7) -0.0040(8)
C5 0.0245(10) 0.0250(10) 0.0220(9) 0.0048(7) -0.0061(8) -0.0053(8)
C6 0.0235(10) 0.0233(10) 0.0180(9) 0.0015(7) -0.0010(7) -0.0032(7)
C7 0.0153(9) 0.0266(10) 0.0307(10) 0.0053(8) 0.0006(8) -0.0044(7)
C8 0.0197(10) 0.0240(10) 0.0306(10) 0.0010(8) -0.0014(8) 0.0021(8)

loop_
_atom_type_symbol
_atom_type_description
_atom_type_scat_dispersion_real
_atom_type_scat_dispersion_imag
_atom_type_scat_source
C C 0.0033 0.0016 'International Tables Vol C Tables 4.2.6.8 and 6.1.1.4'
H H 0.0000 0.0000 'International Tables Vol C Tables 4.2.6.8 and 6.1.1.4'
N N 0.0061 0.0033 'International Tables Vol C Tables 4.2.6.8 and 6.1.1.4'
O O 0.0106 0.0060 'International Tables Vol C Tables 4.2.6.8 and 6.1.1.4'
F F 0.0171 0.0103 'International Tables Vol C Tables 4.2.6.8 and 6.1.1.4'
Mn Mn 0.3368 0.7283 'International Tables Vol C Tables 4.2.6.8 and 6.1.1.4'

loop_
_geom_angle_atom_site_label_1
_geom_angle_atom_site_label_2
_geom_angle_atom_site_label_3
_geom_angle
_geom_angle_site_symmetry_1
_geom_angle_site_symmetry_3
_geom_angle_publ_flag
O3 Mn1 O3 180.0 5_666 . y
O3 Mn1 O5 89.15(6) 5_666 . y
O3 Mn1 O5 90.85(6) . . y
O3 Mn1 O5 90.85(6) 5_666 5_666 y
O3 Mn1 O5 89.15(6) . 5_666 y
O5 Mn1 O5 180.0 . 5_666 y
O3 Mn1 O1 86.48(6) 5_666 5_666 y
O3 Mn1 O1 93.52(6) . 5_666 y
O5 Mn1 O1 92.75(5) . 5_666 y
O5 Mn1 O1 87.25(5) 5_666 5_666 y
O3 Mn1 O1 93.52(6) 5_666 . y
O3 Mn1 O1 86.48(6) . . y
O5 Mn1 O1 87.25(5) . . y
O5 Mn1 O1 92.75(5) 5_666 . y
O1 Mn1 O1 180.0 5_666 . y
C1 O1 Mn1 123.72(12) . . ?
C3 O3 Mn1 130.40(13) . . ?
C5 O5 Mn1 130.65(13) . . ?
C5 O5 H5 112.0(19) . . ?
Mn1 O5 H5 101.0(19) . . ?
C8 N1 C7 110.36(15) . . ?
C8 N1 C6 113.24(16) . . ?
C7 N1 C6 110.88(16) . . ?
C8 N1 H1 105.9(15) . . ?
C7 N1 H1 108.1(16) . . ?
C6 N1 H1 108.1(15) . . ?
O2 C1 O1 129.70(19) . . ?
O2 C1 C2 116.25(18) . . ?
O1 C1 C2 114.05(17) . . ?
F3 C2 F2 107.76(18) . . ?
F3 C2 F1 106.65(17) . . ?
F2 C2 F1 106.00(17) . . ?
F3 C2 C1 113.42(17) . . ?
F2 C2 C1 110.99(17) . . ?
F1 C2 C1 111.62(16) . . ?
O4 C3 O3 130.91(18) . . ?
O4 C3 C4 116.28(17) . . ?
O3 C3 C4 112.78(17) . . ?
F5 C4 F6 108.7(3) . . ?
F4' C4 F6' 111.4(9) . . ?
F5 C4 F4 106.8(2) . . ?
F6 C4 F4 103.7(3) . . ?
F4' C4 F5' 107.5(6) . . ?
F6' C4 F5' 99.9(8) . . ?
F4' C4 C3 117.3(6) . . ?
F5 C4 C3 111.5(2) . . ?
F6 C4 C3 114.0(3) . . ?
F6' C4 C3 111.7(8) . . ?
F4 C4 C3 111.6(2) . . ?
F5' C4 C3 107.5(4) . . ?
O5 C5 C6 107.19(15) . . ?
O5 C5 H5A 110.3 . . ?
C6 C5 H5A 110.3 . . ?
O5 C5 H5B 110.3 . . ?
C6 C5 H5B 110.3 . . ?
H5A C5 H5B 108.5 . . ?
N1 C6 C5 111.40(16) . . ?
N1 C6 H6A 109.3 . . ?
C5 C6 H6A 109.3 . . ?
N1 C6 H6B 109.3 . . ?
C5 C6 H6B 109.3 . . ?
H6A C6 H6B 108.0 . . ?
N1 C7 H7A 109.5 . . ?
N1 C7 H7B 109.5 . . ?
H7A C7 H7B 109.5 . . ?
N1 C7 H7C 109.5 . . ?
H7A C7 H7C 109.5 . . ?
H7B C7 H7C 109.5 . . ?
N1 C8 H8A 109.5 . . ?
N1 C8 H8B 109.5 . . ?
H8A C8 H8B 109.5 . . ?
N1 C8 H8C 109.5 . . ?
H8A C8 H8C 109.5 . . ?
H8B C8 H8C 109.5 . . ?

loop_
_geom_bond_atom_site_label_1
_geom_bond_atom_site_label_2
_geom_bond_distance
_geom_bond_site_symmetry_2
_geom_bond_publ_flag
Mn1 O3 2.1065(15) 5_666 ?
Mn1 O3 2.1065(15) . y
Mn1 O5 2.2005(14) . y
Mn1 O5 2.2005(14) 5_666 ?
Mn1 O1 2.2175(14) 5_666 ?
Mn1 O1 2.2175(14) . y
F1 C2 1.343(2) . ?
F2 C2 1.334(3) . ?
F3 C2 1.329(2) . ?
F4 C4 1.356(4) . ?
F5 C4 1.324(3) . ?
F6 C4 1.332(4) . ?
F4' C4 1.247(8) . ?
F5' C4 1.390(8) . ?
F6' C4 1.332(9) . ?
O1 C1 1.252(2) . ?
O2 C1 1.232(2) . ?
O3 C3 1.252(2) . ?
O4 C3 1.228(2) . ?
O5 C5 1.426(2) . ?
O5 H5 0.94(3) . ?
N1 C8 1.490(3) . ?
N1 C7 1.492(2) . ?
N1 C6 1.497(3) . ?
N1 H1 0.87(2) . ?
C1 C2 1.545(3) . ?
C3 C4 1.540(3) . ?
C5 C6 1.517(3) . ?
C5 H5A 0.9900 . ?
C5 H5B 0.9900 . ?
C6 H6A 0.9900 . ?
C6 H6B 0.9900 . ?
C7 H7A 0.9800 . ?
C7 H7B 0.9800 . ?
C7 H7C 0.9800 . ?
C8 H8A 0.9800 . ?
C8 H8B 0.9800 . ?
C8 H8C 0.9800 . ?

loop_
_geom_hbond_atom_site_label_D
_geom_hbond_atom_site_label_H
_geom_hbond_atom_site_label_A
_geom_hbond_distance_DH
_geom_hbond_distance_HA
_geom_hbond_distance_DA
_geom_hbond_angle_DHA
_geom_hbond_site_symmetry_A
C8 H8C O2 0.98 2.52 3.292(3) 135.5 4_456
C8 H8B O4 0.98 2.47 3.320(3) 144.3 4_556
C7 H7B F1 0.98 2.48 3.443(3) 167.9 5_666
C6 H6B O1 0.99 2.49 3.195(2) 128.3 5_666
C5 H5B F6 0.99 2.52 3.404(5) 148.2 4_556
N1 H1 O4 0.87(2) 1.95(2) 2.758(2) 154(2) .
O5 H5 O2 0.94(3) 1.67(3) 2.581(2) 160(3) .
